data_2019192
loop_
_publ_author_name
'Seidel, R\"udiger W.'
'Dietz, Christina'
'Breidung, J\"urgen'
'Goddard, Richard'
'Oppel, Iris M.'

_publ_section_title
;
 (Hexafluorosilicato-\k^2^<i>F</i>,<i>F</i>')bis(1,10-phenanthroline-\k^2^<i>N</i>,<i>N</i>')zinc(II)
 methanol monosolvate
;
_journal_coeditor_code SK3504
_journal_issue 10
_journal_name_full 'Acta Crystallographica Section C'
_journal_page_first 1112
_journal_page_last 1115
_journal_paper_doi 10.1107/S0108270113023007
_journal_volume 69
_journal_year 2013
_chemical_formula_iupac '[Zn (Si F6) (C12 H8 N2)2] , C H4 O'
_chemical_formula_moiety 'C24 H16 F6 N4 Si Zn, C H4 O'
_chemical_formula_sum 'C25 H20 F6 N4 O Si Zn'
_chemical_formula_weight 599.91
_chemical_name_systematic
'(Hexafluorosilicato-\k^2^<i>F</i>,<i>F</i>')bis(1,10-phenanthroline-\k^2^<i>N</i>,<i>N</i>')zinc(II) methanol monosolvate'
_space_group_crystal_system monoclinic
_space_group_IT_number 14
_space_group_name_Hall '-P 2yn'
_space_group_name_H-M_alt 'P 1 21/n 1'
_symmetry_space_group_name_Hall '-P 2yn'
_symmetry_space_group_name_H-M 'P 1 21/n 1'
_atom_sites_solution_hydrogens mixed
_cell_angle_alpha 90
_cell_angle_beta 100.896(2)
_cell_angle_gamma 90
_cell_formula_units_Z 4
_cell_length_a 11.3701(3)
_cell_length_b 12.7057(3)
_cell_length_c 16.3139(4)
_cell_measurement_reflns_used 7125
_cell_measurement_temperature 110(2)
_cell_measurement_theta_max 26.4992
_cell_measurement_theta_min 2.8300
_cell_volume 2314.30(10)
_computing_cell_refinement 'CrysAlis PRO (Agilent, 2012)'
_computing_data_collection 'CrysAlis PRO (Agilent, 2012)'
_computing_data_reduction 'CrysAlis PRO (Agilent, 2012)'
_computing_molecular_graphics
;
DIAMOND (Brandenburg, 2012) and Mercury (Macrae <i>et al.</i>,
2008)
;
_computing_publication_material 'enCIFer (Allen <i>et al.</i>, 2004)'
_computing_structure_refinement 'SHELXL2013 (Sheldrick, 2013)'
_computing_structure_solution 'SHELXS97 (Sheldrick, 2008)'
_diffrn_ambient_temperature 110(2)
_diffrn_detector_area_resol_mean 8.4171
_diffrn_measured_fraction_theta_full 0.999
_diffrn_measured_fraction_theta_max 0.999
_diffrn_measurement_device_type 'Agilent Xcalibur2'
_diffrn_measurement_method \w
_diffrn_radiation_type MoK\a
_diffrn_radiation_wavelength 0.71073
_diffrn_reflns_av_R_equivalents 0.0471
_diffrn_reflns_limit_h_max 14
_diffrn_reflns_limit_h_min -14
_diffrn_reflns_limit_k_max 15
_diffrn_reflns_limit_k_min -15
_diffrn_reflns_limit_l_max 20
_diffrn_reflns_limit_l_min -20
_diffrn_reflns_number 24589
_diffrn_reflns_theta_full 25.242
_diffrn_reflns_theta_max 26.557
_diffrn_reflns_theta_min 2.897
_exptl_absorpt_coefficient_mu 1.191
_exptl_absorpt_correction_T_max 1.00000
_exptl_absorpt_correction_T_min 0.80941
_exptl_absorpt_correction_type multi-scan
_exptl_absorpt_process_details '(ABSPACK in CrysAlis PRO; Agilent, 2012)'
_exptl_crystal_colour colourless
_exptl_crystal_density_diffrn 1.722
_exptl_crystal_description prism
_exptl_crystal_F_000 1216
_exptl_crystal_size_max 0.360
_exptl_crystal_size_mid 0.250
_exptl_crystal_size_min 0.160
_refine_diff_density_max 0.389
_refine_diff_density_min -0.326
_refine_ls_extinction_method none
_refine_ls_goodness_of_fit_ref 1.033
_refine_ls_hydrogen_treatment mixed
_refine_ls_matrix_type full
_refine_ls_number_parameters 347
_refine_ls_number_reflns 4819
_refine_ls_number_restraints 1
_refine_ls_restrained_S_all 1.033
_refine_ls_R_factor_all 0.0466
_refine_ls_R_factor_gt 0.0306
_refine_ls_shift/su_max 0.001
_refine_ls_shift/su_mean 0.000
_refine_ls_structure_factor_coef Fsqd
_refine_ls_weighting_details 'w = 1/[\s^2^(Fo^2^)+(0.0292P)^2^+1.4015P] where P=(Fo^2^+2Fc^2^)/3'
_refine_ls_weighting_scheme calc
_refine_ls_wR_factor_gt 0.0655
_refine_ls_wR_factor_ref 0.0713
_reflns_number_gt 3856
_reflns_number_total 4819
_reflns_threshold_expression I>2\s(I)
_cod_data_source_file sk3504.cif
_cod_data_source_block I
_cod_database_code 2019192
_shelx_space_group_comment
;
The symmetry employed for this shelxl refinement is uniquely defined by the
following loop, which should always be used as a source of symmetry information
in preference to the above space-group names. They are only intended as
comments.
;
_shelx_estimated_absorpt_t_min 0.674
_shelx_estimated_absorpt_t_max 0.832
_shelxl_version_number .2013

loop_
_space_group_symop_operation_xyz
'x, y, z'
'-x+1/2, y+1/2, -z+1/2'
'-x, -y, -z'
'x-1/2, -y-1/2, z-1/2'

loop_
_atom_site_type_symbol
_atom_site_label
_atom_site_fract_x
_atom_site_fract_y
_atom_site_fract_z
_atom_site_U_iso_or_equiv
_atom_site_adp_type
_atom_site_calc_flag
_atom_site_occupancy
Zn Zn1 0.91420(2) 0.36534(2) 0.73955(2) 0.01224(8) Uani d 1
N N1 0.86409(15) 0.45870(14) 0.63137(11) 0.0132(4) Uani d 1
N N2 0.98631(15) 0.26411(14) 0.83994(11) 0.0137(4) Uani d 1
N N10 0.98048(15) 0.27293(14) 0.64708(11) 0.0147(4) Uani d 1
N N20 1.02377(16) 0.47050(14) 0.82026(11) 0.0135(4) Uani d 1
C C1A 0.88539(18) 0.41246(17) 0.56050(13) 0.0133(4) Uani d 1
C C2 0.80828(19) 0.55115(17) 0.62480(14) 0.0156(5) Uani d 1
H H2 0.7939 0.5843 0.6742 0.019 Uiso calc 1
C C2A 1.05413(18) 0.31603(17) 0.90496(13) 0.0132(4) Uani d 1
C C3 0.7698(2) 0.60163(18) 0.54814(15) 0.0187(5) Uani d 1
H H3 0.7310 0.6681 0.5460 0.022 Uiso calc 1
C C4A 0.84844(19) 0.45720(18) 0.48095(13) 0.0157(5) Uani d 1
C C4 0.7886(2) 0.55431(18) 0.47628(14) 0.0184(5) Uani d 1
H H4 0.7613 0.5869 0.4237 0.022 Uiso calc 1
C C5 0.8744(2) 0.40294(19) 0.40913(14) 0.0198(5) Uani d 1
H H5 0.8490 0.4325 0.3552 0.024 Uiso calc 1
C C6 0.9342(2) 0.31073(19) 0.41699(14) 0.0201(5) Uani d 1
H H6 0.9515 0.2771 0.3686 0.024 Uiso calc 1
C C6A 0.97215(19) 0.26265(18) 0.49728(14) 0.0162(5) Uani d 1
C C7 1.0330(2) 0.16581(18) 0.50840(15) 0.0208(5) Uani d 1
H H7 1.0514 0.1289 0.4618 0.025 Uiso calc 1
C C8 1.0653(2) 0.12552(19) 0.58708(15) 0.0213(5) Uani d 1
H H8 1.1059 0.0600 0.5956 0.026 Uiso calc 1
C C9 1.0380(2) 0.18155(18) 0.65505(15) 0.0187(5) Uani d 1
H H9 1.0618 0.1528 0.7094 0.022 Uiso calc 1
C C10A 0.94727(18) 0.31330(17) 0.56861(13) 0.0139(4) Uani d 1
C C12 0.96903(19) 0.16127(17) 0.84794(14) 0.0154(5) Uani d 1
H H12 0.9219 0.1244 0.8027 0.019 Uiso calc 1
C C13 1.01751(19) 0.10537(18) 0.92024(14) 0.0172(5) Uani d 1
H H13 1.0047 0.0317 0.9232 0.021 Uiso calc 1
C C14 1.08365(19) 0.15758(18) 0.98694(14) 0.0170(5) Uani d 1
H H14 1.1154 0.1207 1.0369 0.020 Uiso calc 1
C C14A 1.10401(19) 0.26640(17) 0.98072(13) 0.0147(5) Uani d 1
C C15 1.1708(2) 0.32788(18) 1.04710(14) 0.0177(5) Uani d 1
H H15 1.2043 0.2947 1.0984 0.021 Uiso calc 1
C C16 1.1871(2) 0.43214(18) 1.03806(14) 0.0185(5) Uani d 1
H H16 1.2324 0.4711 1.0828 0.022 Uiso calc 1
C C16A 1.13677(19) 0.48493(17) 0.96177(13) 0.0152(5) Uani d 1
C C17 1.1461(2) 0.59422(19) 0.95024(15) 0.0187(5) Uani d 1
H H17 1.1876 0.6371 0.9940 0.022 Uiso calc 1
C C18 1.09486(19) 0.63824(18) 0.87546(14) 0.0190(5) Uani d 1
H H18 1.0999 0.7120 0.8671 0.023 Uiso calc 1
C C19 1.03502(19) 0.57379(17) 0.81135(14) 0.0169(5) Uani d 1
H H19 1.0011 0.6051 0.7594 0.020 Uiso calc 1
C C20A 1.07201(18) 0.42661(17) 0.89491(13) 0.0130(4) Uani d 1
Si Si1 0.65646(5) 0.36606(5) 0.77480(4) 0.01211(13) Uani d 1
F F1 0.75094(10) 0.28379(9) 0.73078(8) 0.0155(3) Uani d 1
F F2 0.77198(11) 0.45464(10) 0.78483(8) 0.0173(3) Uani d 1
F F3 0.57288(11) 0.45166(10) 0.81725(8) 0.0219(3) Uani d 1
F F4 0.55058(11) 0.27485(10) 0.76277(8) 0.0220(3) Uani d 1
F F5 0.71643(12) 0.31890(11) 0.86860(8) 0.0225(3) Uani d 1
F F6 0.60314(12) 0.41378(10) 0.67982(8) 0.0223(3) Uani d 1
O O1 0.33588(17) 0.46237(18) 0.73023(15) 0.0473(6) Uani d 1
H H1 0.4092(17) 0.453(3) 0.745(2) 0.071 Uiso d 1
C C1 0.2801(2) 0.3765(2) 0.76105(17) 0.0335(6) Uani d 1
H H1A 0.2954 0.3791 0.8222 0.050 Uiso calc 1
H H1B 0.3123 0.3108 0.7428 0.050 Uiso calc 1
H H1C 0.1936 0.3795 0.7397 0.050 Uiso calc 1

loop_
_atom_site_aniso_label
_atom_site_aniso_U_11
_atom_site_aniso_U_22
_atom_site_aniso_U_33
_atom_site_aniso_U_12
_atom_site_aniso_U_13
_atom_site_aniso_U_23
Zn1 0.01307(13) 0.01362(13) 0.00961(13) -0.00022(10) 0.00103(9) -0.00006(10)
N1 0.0127(9) 0.0151(9) 0.0118(9) -0.0028(7) 0.0024(7) -0.0019(8)
N2 0.0125(9) 0.0152(9) 0.0135(9) -0.0005(7) 0.0028(7) -0.0014(8)
N10 0.0138(9) 0.0164(10) 0.0142(9) 0.0001(8) 0.0030(7) -0.0006(8)
N20 0.0131(9) 0.0147(9) 0.0122(9) -0.0002(7) 0.0016(7) -0.0002(8)
C1A 0.0114(10) 0.0159(11) 0.0123(11) -0.0039(9) 0.0018(8) -0.0013(9)
C2 0.0151(11) 0.0165(11) 0.0161(11) -0.0027(9) 0.0050(9) -0.0022(9)
C2A 0.0113(10) 0.0167(11) 0.0119(11) 0.0013(9) 0.0026(8) -0.0012(9)
C3 0.0174(11) 0.0169(11) 0.0215(12) -0.0007(9) 0.0031(9) 0.0026(10)
C4A 0.0133(10) 0.0204(12) 0.0137(11) -0.0043(9) 0.0034(9) 0.0010(10)
C4 0.0176(11) 0.0200(12) 0.0167(12) -0.0023(10) 0.0009(9) 0.0068(10)
C5 0.0213(12) 0.0265(12) 0.0121(11) -0.0042(10) 0.0039(9) 0.0013(10)
C6 0.0223(12) 0.0256(13) 0.0137(11) -0.0045(10) 0.0068(9) -0.0053(10)
C6A 0.0145(11) 0.0181(11) 0.0169(11) -0.0045(9) 0.0053(9) -0.0028(9)
C7 0.0215(12) 0.0211(12) 0.0222(13) -0.0027(10) 0.0104(10) -0.0058(10)
C8 0.0213(12) 0.0184(12) 0.0266(13) 0.0040(10) 0.0105(10) 0.0011(10)
C9 0.0200(12) 0.0182(12) 0.0186(12) 0.0018(10) 0.0055(9) 0.0023(10)
C10A 0.0117(10) 0.0178(11) 0.0129(11) -0.0044(9) 0.0041(8) -0.0017(9)
C12 0.0148(11) 0.0174(12) 0.0148(11) -0.0022(9) 0.0045(9) -0.0028(9)
C13 0.0167(11) 0.0142(11) 0.0212(12) 0.0001(9) 0.0052(9) 0.0032(9)
C14 0.0148(11) 0.0199(12) 0.0164(11) 0.0033(9) 0.0033(9) 0.0046(9)
C14A 0.0116(10) 0.0190(11) 0.0142(11) 0.0014(9) 0.0041(8) 0.0017(9)
C15 0.0175(11) 0.0248(12) 0.0102(11) 0.0021(10) 0.0014(9) 0.0023(9)
C16 0.0152(11) 0.0243(13) 0.0151(11) -0.0013(9) 0.0009(9) -0.0036(10)
C16A 0.0143(11) 0.0189(12) 0.0132(11) -0.0002(9) 0.0042(9) -0.0017(9)
C17 0.0169(11) 0.0206(12) 0.0186(12) -0.0035(10) 0.0032(9) -0.0069(10)
C18 0.0191(11) 0.0143(11) 0.0237(12) -0.0015(10) 0.0038(10) -0.0014(10)
C19 0.0158(11) 0.0149(12) 0.0197(12) 0.0004(9) 0.0024(9) 0.0024(9)
C20A 0.0115(10) 0.0156(11) 0.0125(11) 0.0010(9) 0.0041(8) -0.0005(9)
Si1 0.0133(3) 0.0122(3) 0.0109(3) -0.0013(2) 0.0026(2) -0.0008(2)
F1 0.0154(6) 0.0140(6) 0.0169(6) -0.0007(5) 0.0027(5) -0.0035(5)
F2 0.0191(7) 0.0159(6) 0.0179(7) -0.0064(5) 0.0063(5) -0.0058(5)
F3 0.0195(7) 0.0201(7) 0.0279(8) -0.0010(6) 0.0092(6) -0.0086(6)
F4 0.0216(7) 0.0187(7) 0.0273(8) -0.0083(6) 0.0089(6) -0.0062(6)
F5 0.0302(8) 0.0249(7) 0.0117(6) 0.0005(6) 0.0023(6) 0.0033(6)
F6 0.0254(7) 0.0222(7) 0.0169(7) 0.0037(6) -0.0022(6) 0.0034(6)
O1 0.0246(10) 0.0479(13) 0.0621(15) 0.0023(10) -0.0107(10) 0.0161(11)
C1 0.0264(14) 0.0420(17) 0.0327(15) 0.0090(13) 0.0076(12) -0.0005(14)

loop_
_atom_type_symbol
_atom_type_description
_atom_type_scat_dispersion_real
_atom_type_scat_dispersion_imag
_atom_type_scat_source
C C 0.0033 0.0016 'International Tables Vol C Tables 4.2.6.8 and 6.1.1.4'
H H 0.0000 0.0000 'International Tables Vol C Tables 4.2.6.8 and 6.1.1.4'
N N 0.0061 0.0033 'International Tables Vol C Tables 4.2.6.8 and 6.1.1.4'
O O 0.0106 0.0060 'International Tables Vol C Tables 4.2.6.8 and 6.1.1.4'
F F 0.0171 0.0103 'International Tables Vol C Tables 4.2.6.8 and 6.1.1.4'
Si Si 0.0817 0.0704 'International Tables Vol C Tables 4.2.6.8 and 6.1.1.4'
Zn Zn 0.2839 1.4301 'International Tables Vol C Tables 4.2.6.8 and 6.1.1.4'

loop_
_geom_angle_atom_site_label_1
_geom_angle_atom_site_label_2
_geom_angle_atom_site_label_3
_geom_angle
F1 Zn1 N20 139.69(6)
F1 Zn1 N1 97.14(6)
N20 Zn1 N1 101.53(7)
F1 Zn1 N2 87.78(6)
N20 Zn1 N2 78.79(7)
N1 Zn1 N2 171.41(7)
F1 Zn1 N10 96.01(6)
N20 Zn1 N10 122.56(7)
N1 Zn1 N10 78.24(7)
N2 Zn1 N10 94.29(7)
F1 Zn1 F2 65.47(5)
N20 Zn1 F2 81.35(6)
N1 Zn1 F2 83.82(6)
N2 Zn1 F2 104.67(6)
N10 Zn1 F2 152.42(6)
C2 N1 C1A 118.20(19)
C2 N1 Zn1 127.75(15)
C1A N1 Zn1 113.87(14)
C12 N2 C2A 118.20(19)
C12 N2 Zn1 128.90(15)
C2A N2 Zn1 112.82(14)
C9 N10 C10A 117.69(19)
C9 N10 Zn1 129.70(15)
C10A N10 Zn1 112.35(14)
C19 N20 C20A 118.22(19)
C19 N20 Zn1 127.93(15)
C20A N20 Zn1 112.99(14)
N1 C1A C4A 122.7(2)
N1 C1A C10A 117.63(19)
C4A C1A C10A 119.7(2)
N1 C2 C3 122.7(2)
N1 C2 H2 118.6
C3 C2 H2 118.6
N2 C2A C14A 122.9(2)
N2 C2A C20A 117.29(19)
C14A C2A C20A 119.8(2)
C4 C3 C2 119.4(2)
C4 C3 H3 120.3
C2 C3 H3 120.3
C4 C4A C1A 117.5(2)
C4 C4A C5 123.3(2)
C1A C4A C5 119.1(2)
C3 C4 C4A 119.5(2)
C3 C4 H4 120.3
C4A C4 H4 120.3
C6 C5 C4A 121.1(2)
C6 C5 H5 119.4
C4A C5 H5 119.4
C5 C6 C6A 121.0(2)
C5 C6 H6 119.5
C6A C6 H6 119.5
C10A C6A C7 117.7(2)
C10A C6A C6 119.2(2)
C7 C6A C6 123.1(2)
C8 C7 C6A 119.2(2)
C8 C7 H7 120.4
C6A C7 H7 120.4
C7 C8 C9 119.5(2)
C7 C8 H8 120.2
C9 C8 H8 120.2
N10 C9 C8 123.1(2)
N10 C9 H9 118.5
C8 C9 H9 118.5
N10 C10A C6A 122.8(2)
N10 C10A C1A 117.37(19)
C6A C10A C1A 119.8(2)
N2 C12 C13 122.6(2)
N2 C12 H12 118.7
C13 C12 H12 118.7
C14 C13 C12 119.6(2)
C14 C13 H13 120.2
C12 C13 H13 120.2
C13 C14 C14A 119.4(2)
C13 C14 H14 120.3
C14A C14 H14 120.3
C2A C14A C14 117.3(2)
C2A C14A C15 119.2(2)
C14 C14A C15 123.5(2)
C16 C15 C14A 121.1(2)
C16 C15 H15 119.4
C14A C15 H15 119.4
C15 C16 C16A 120.9(2)
C15 C16 H16 119.5
C16A C16 H16 119.5
C20A C16A C17 117.2(2)
C20A C16A C16 119.4(2)
C17 C16A C16 123.3(2)
C18 C17 C16A 119.5(2)
C18 C17 H17 120.3
C16A C17 H17 120.3
C17 C18 C19 119.5(2)
C17 C18 H18 120.3
C19 C18 H18 120.3
N20 C19 C18 122.6(2)
N20 C19 H19 118.7
C18 C19 H19 118.7
N20 C20A C16A 122.9(2)
N20 C20A C2A 117.60(19)
C16A C20A C2A 119.5(2)
F4 Si1 F5 91.11(7)
F4 Si1 F6 90.91(7)
F5 Si1 F6 177.19(8)
F4 Si1 F3 92.68(7)
F5 Si1 F3 91.11(7)
F6 Si1 F3 90.74(7)
F4 Si1 F2 176.25(7)
F5 Si1 F2 88.58(7)
F6 Si1 F2 89.28(7)
F3 Si1 F2 91.06(7)
F4 Si1 F1 91.28(7)
F5 Si1 F1 89.18(7)
F6 Si1 F1 88.82(7)
F3 Si1 F1 176.02(7)
F2 Si1 F1 84.98(6)
Si1 F1 Zn1 106.26(6)
Si1 F2 Zn1 103.09(6)
C1 O1 H1 107(3)
O1 C1 H1A 109.5
O1 C1 H1B 109.5
H1A C1 H1B 109.5
O1 C1 H1C 109.5
H1A C1 H1C 109.5
H1B C1 H1C 109.5

loop_
_geom_bond_atom_site_label_1
_geom_bond_atom_site_label_2
_geom_bond_distance
Zn1 F1 2.1070(12)
Zn1 N20 2.1097(18)
Zn1 N1 2.1134(18)
Zn1 N2 2.1216(18)
Zn1 N10 2.1569(18)
Zn1 F2 2.2135(13)
N1 C2 1.330(3)
N1 C1A 1.359(3)
N2 C12 1.331(3)
N2 C2A 1.358(3)
N10 C9 1.327(3)
N10 C10A 1.364(3)
N20 C19 1.329(3)
N20 C20A 1.357(3)
C1A C4A 1.406(3)
C1A C10A 1.437(3)
C2 C3 1.400(3)
C2 H2 0.9500
C2A C14A 1.408(3)
C2A C20A 1.433(3)
C3 C4 1.370(3)
C3 H3 0.9500
C4A C4 1.404(3)
C4A C5 1.437(3)
C4 H4 0.9500
C5 C6 1.348(3)
C5 H5 0.9500
C6 C6A 1.436(3)
C6 H6 0.9500
C6A C10A 1.405(3)
C6A C7 1.406(3)
C7 C8 1.366(3)
C7 H7 0.9500
C8 C9 1.401(3)
C8 H8 0.9500
C9 H9 0.9500
C12 C13 1.398(3)
C12 H12 0.9500
C13 C14 1.371(3)
C13 H13 0.9500
C14 C14A 1.409(3)
C14 H14 0.9500
C14A C15 1.431(3)
C15 C16 1.349(3)
C15 H15 0.9500
C16 C16A 1.434(3)
C16 H16 0.9500
C16A C20A 1.406(3)
C16A C17 1.408(3)
C17 C18 1.368(3)
C17 H17 0.9500
C18 C19 1.399(3)
C18 H18 0.9500
C19 H19 0.9500
Si1 F4 1.6557(14)
Si1 F5 1.6646(14)
Si1 F6 1.6677(14)
Si1 F3 1.6778(14)
Si1 F2 1.7138(13)
Si1 F1 1.7475(13)
O1 C1 1.402(3)
O1 H1 0.830(18)
C1 H1A 0.9800
C1 H1B 0.9800
C1 H1C 0.9800

loop_
_geom_hbond_atom_site_label_D
_geom_hbond_atom_site_label_H
_geom_hbond_atom_site_label_A
_geom_hbond_distance_DH
_geom_hbond_distance_HA
_geom_hbond_distance_DA
_geom_hbond_angle_DHA
O1 H1 F3 0.830(18) 2.01(2) 2.802(2) 160(4)
